data_4347912
loop_
_publ_author_name
'Mitchell, Kylie J.'
'Abboud, Khalil A.'
'Christou, George'

_publ_section_title
;
 Magnetostructural Correlation for High-Nuclearity Iron(III)/Oxo Complexes
 and Application to Fe5, Fe6, and Fe8 Clusters.
;
_journal_issue 13
_journal_name_full 'Inorganic chemistry'
_journal_page_first 6597
_journal_page_last 6608
_journal_paper_doi 10.1021/acs.inorgchem.6b00769
_journal_volume 55
_journal_year 2016
_chemical_formula_moiety 'C108 H80 N4 O30 Fe8, 4(C1H2Cl2)'
_chemical_formula_sum 'C112 H88 Cl8 Fe8 N4 O30'
_chemical_formula_weight 2700.26
_space_group_IT_number 14
_space_group_name_Hall '-P 2yn'
_space_group_name_H-M_alt 'P 1 21/n 1'
_symmetry_cell_setting monoclinic
_symmetry_space_group_name_H-M 'P 1 21/n 1'
_atom_sites_solution_hydrogens geom
_atom_sites_solution_primary direct
_atom_sites_solution_secondary difmap
_audit_creation_method SHELXL-97
_audit_update_record
;
2013-10-24 # Formatted by publCIF

;
_cell_angle_alpha 90.00
_cell_angle_beta 110.037(1)
_cell_angle_gamma 90.00
_cell_formula_units_Z 2
_cell_length_a 18.2729(11)
_cell_length_b 16.5506(10)
_cell_length_c 19.4689(12)
_cell_measurement_reflns_used 9903
_cell_measurement_temperature 100(2)
_cell_measurement_theta_max 28.0
_cell_measurement_theta_min 2.0
_cell_volume 5531.5(6)
_computing_cell_refinement 'Bruker APEX2'
_computing_data_collection 'Bruker APEX2 (Bruker, 2008)'
_computing_data_reduction 'Bruker SAINT (Bruker, 2008)'
_computing_molecular_graphics 'Bruker SHELXTL'
_computing_publication_material 'Bruker SHELXTL'
_computing_structure_refinement 'Bruker SHELXTL'
_computing_structure_solution 'Bruker SHELXTL (Bruker, 2008)'
_diffrn_ambient_temperature 100(2)
_diffrn_measured_fraction_theta_full 1.000
_diffrn_measured_fraction_theta_max 1.000
_diffrn_measurement_device_type 'Bruker APEX-II DUO'
_diffrn_measurement_method 'phi and omega scans'
_diffrn_radiation_monochromator 'Bruker Triumph'
_diffrn_radiation_source 'fine-focus sealed tube'
_diffrn_radiation_type MoK\a
_diffrn_radiation_wavelength 0.71073
_diffrn_reflns_av_R_equivalents 0.0559
_diffrn_reflns_av_sigmaI/netI 0.0594
_diffrn_reflns_limit_h_max 23
_diffrn_reflns_limit_h_min -23
_diffrn_reflns_limit_k_max 21
_diffrn_reflns_limit_k_min -21
_diffrn_reflns_limit_l_max 25
_diffrn_reflns_limit_l_min -23
_diffrn_reflns_number 71417
_diffrn_reflns_theta_full 27.50
_diffrn_reflns_theta_max 27.50
_diffrn_reflns_theta_min 1.32
_diffrn_standards_interval_count 0
_diffrn_standards_interval_time 0
_diffrn_standards_number 0
_exptl_absorpt_coefficient_mu 1.292
_exptl_absorpt_correction_T_max 0.9525
_exptl_absorpt_correction_T_min 0.8054
_exptl_absorpt_correction_type integration
_exptl_absorpt_process_details 'Bruker SADABS'
_exptl_crystal_colour red
_exptl_crystal_density_diffrn 1.621
_exptl_crystal_density_method 'not measured'
_exptl_crystal_description diamond
_exptl_crystal_F_000 2744
_exptl_crystal_size_max 0.17
_exptl_crystal_size_mid 0.15
_exptl_crystal_size_min 0.04
_refine_diff_density_max 1.376
_refine_diff_density_min -1.073
_refine_diff_density_rms 0.093
_refine_ls_extinction_method none
_refine_ls_goodness_of_fit_ref 1.022
_refine_ls_hydrogen_treatment constr
_refine_ls_matrix_type full
_refine_ls_number_parameters 773
_refine_ls_number_reflns 12718
_refine_ls_number_restraints 21
_refine_ls_restrained_S_all 1.022
_refine_ls_R_factor_all 0.0779
_refine_ls_R_factor_gt 0.0441
_refine_ls_shift/su_max 0.001
_refine_ls_shift/su_mean 0.000
_refine_ls_structure_factor_coef Fsqd
_refine_ls_weighting_details 'calc w=1/[\s^2^(Fo^2^)+(0.0686P)^2^+0.3918P] where P=(Fo^2^+2Fc^2^)/3'
_refine_ls_weighting_scheme calc
_refine_ls_wR_factor_gt 0.1120
_refine_ls_wR_factor_ref 0.1240
_reflns_number_gt 8655
_reflns_number_total 12718
_reflns_threshold_expression I>2\s(I)
_cod_data_source_file ic6b00769_si_001.cif
_cod_data_source_block kjm4
_cod_original_sg_symbol_H-M P2(1)/n
_cod_database_code 4347912

loop_
_symmetry_equiv_pos_as_xyz
'x, y, z'
'-x+1/2, y+1/2, -z+1/2'
'-x, -y, -z'
'x-1/2, -y-1/2, z-1/2'

loop_
_atom_site_label
_atom_site_type_symbol
_atom_site_fract_x
_atom_site_fract_y
_atom_site_fract_z
_atom_site_U_iso_or_equiv
_atom_site_adp_type
_atom_site_occupancy
_atom_site_symmetry_multiplicity
_atom_site_calc_flag
_atom_site_refinement_flags
_atom_site_disorder_assembly
_atom_site_disorder_group
Fe1 Fe -0.04919(2) -1.06517(3) -0.04221(2) 0.01396(11) Uani 1 1 d . . .
Fe2 Fe -0.03070(3) -0.79014(3) 0.09165(2) 0.01532(11) Uani 1 1 d . . .
Fe3 Fe -0.13091(3) -0.97268(3) 0.06272(2) 0.01571(11) Uani 1 1 d . . .
Fe4 Fe -0.17582(3) -0.83560(3) 0.14324(2) 0.01816(11) Uani 1 1 d . . .
O1 O -0.10165(12) -0.86451(12) 0.10134(11) 0.0156(5) Uani 1 1 d . . .
O2 O -0.04081(12) -1.00025(12) 0.04314(11) 0.0154(5) Uani 1 1 d . . .
O3 O -0.05709(12) -1.13401(12) -0.13027(11) 0.0154(5) Uani 1 1 d . . .
O4 O -0.12885(12) -0.99124(13) -0.11025(11) 0.0197(5) Uani 1 1 d . . .
O5 O -0.18714(12) -0.92932(13) -0.04027(11) 0.0193(5) Uani 1 1 d . . .
O6 O -0.13600(12) -1.14040(13) -0.03154(12) 0.0193(5) Uani 1 1 d . . .
O7 O -0.18757(13) -1.07809(13) 0.04301(13) 0.0236(5) Uani 1 1 d . . .
O8 O -0.00721(12) -0.73215(13) 0.18902(12) 0.0200(5) Uani 1 1 d . . .
O9 O -0.11758(13) -0.75029(14) 0.21300(13) 0.0246(5) Uani 1 1 d . . .
O10 O -0.12261(12) -0.71194(13) 0.03775(12) 0.0210(5) Uani 1 1 d . . .
O11 O -0.22541(13) -0.74720(14) 0.06977(12) 0.0228(5) Uani 1 1 d . . .
O12 O -0.09310(13) -1.01380(13) 0.16899(12) 0.0213(5) Uani 1 1 d . . .
O13 O -0.12974(13) -0.91364(14) 0.22938(12) 0.0242(5) Uani 1 1 d . . .
O14 O 0.02418(12) -1.16315(13) 0.00449(11) 0.0169(5) Uani 1 1 d . . .
O15 O -0.23421(12) -0.92706(13) 0.08255(12) 0.0200(5) Uani 1 1 d . . .
N1 N 0.02937(15) -0.69576(16) 0.05692(14) 0.0191(6) Uani 1 1 d . . .
N2 N -0.27759(16) -0.83612(17) 0.17290(14) 0.0216(6) Uani 1 1 d . . .
C1 C -0.17111(17) -0.93677(19) -0.09795(17) 0.0174(7) Uani 1 1 d . . .
C2 C -0.20652(18) -0.87773(19) -0.15855(17) 0.0195(7) Uani 1 1 d . . .
C3 C -0.2007(2) -0.8894(2) -0.22634(19) 0.0308(9) Uani 1 1 d . . .
H3A H -0.1718 -0.9339 -0.2344 0.037 Uiso 1 1 calc R . .
C4 C -0.2366(2) -0.8366(2) -0.2829(2) 0.040(1) Uani 1 1 d . . .
H4A H -0.2333 -0.8457 -0.3299 0.048 Uiso 1 1 calc R . .
C5 C -0.2771(2) -0.7710(2) -0.2715(2) 0.0356(9) Uani 1 1 d . . .
H5A H -0.3025 -0.7353 -0.3106 0.043 Uiso 1 1 calc R . .
C6 C -0.2805(2) -0.7575(2) -0.2035(2) 0.0383(10) Uani 1 1 d . . .
H6A H -0.3071 -0.7113 -0.1953 0.046 Uiso 1 1 calc R . .
C7 C -0.2458(2) -0.8101(2) -0.1465(2) 0.0286(8) Uani 1 1 d . . .
H7A H -0.2487 -0.8002 -0.0995 0.034 Uiso 1 1 calc R . .
C11 C -0.17648(18) -1.1389(2) 0.00911(17) 0.0194(7) Uani 1 1 d . . .
C12 C -0.21534(18) -1.21533(19) 0.01940(18) 0.0190(7) Uani 1 1 d . . .
C13 C -0.2169(2) -1.2828(2) -0.02318(19) 0.0267(8) Uani 1 1 d . . .
H13A H -0.1931 -1.2805 -0.0595 0.032 Uiso 1 1 calc R . .
C14 C -0.2525(2) -1.3532(2) -0.0136(2) 0.0345(9) Uani 1 1 d . . .
H14A H -0.2528 -1.3990 -0.0430 0.041 Uiso 1 1 calc R . .
C15 C -0.2878(2) -1.3574(2) 0.0386(2) 0.0364(9) Uani 1 1 d . . .
H15A H -0.3133 -1.4056 0.0444 0.044 Uiso 1 1 calc R . .
C16 C -0.2857(2) -1.2922(2) 0.0816(2) 0.0394(10) Uani 1 1 d . . .
H16A H -0.3085 -1.2956 0.1186 0.047 Uiso 1 1 calc R . .
C17 C -0.2504(2) -1.2201(2) 0.0721(2) 0.0318(9) Uani 1 1 d . . .
H17A H -0.2504 -1.1745 0.1017 0.038 Uiso 1 1 calc R . .
C21 C -0.04606(19) -0.73145(19) 0.23129(18) 0.0209(7) Uani 1 1 d . . .
C22 C -0.0057(2) -0.7089(2) 0.30992(18) 0.0242(7) Uani 1 1 d . . .
C23 C -0.0368(2) -0.7363(2) 0.3612(2) 0.0360(9) Uani 1 1 d . . .
H23A H -0.0840 -0.7664 0.3462 0.043 Uiso 1 1 calc R . .
C24 C 0.0012(3) -0.7195(3) 0.4344(2) 0.0475(11) Uani 1 1 d . . .
H24A H -0.0197 -0.7385 0.4699 0.057 Uiso 1 1 calc R . .
C25 C 0.0681(3) -0.6759(3) 0.4559(2) 0.0427(11) Uani 1 1 d . . .
H25A H 0.0945 -0.6659 0.5064 0.051 Uiso 1 1 calc R . .
C26 C 0.0980(2) -0.6465(3) 0.4056(2) 0.0456(11) Uani 1 1 d . . .
H26A H 0.1433 -0.6136 0.4207 0.055 Uiso 1 1 calc R . .
C27 C 0.0619(2) -0.6648(2) 0.3326(2) 0.0333(9) Uani 1 1 d . . .
H27A H 0.0841 -0.6467 0.2978 0.040 Uiso 1 1 calc R . .
C31 C -0.19283(18) -0.70707(19) 0.03224(17) 0.0188(7) Uani 1 1 d . . .
C32 C -0.24298(19) -0.6487(2) -0.02231(18) 0.0222(7) Uani 1 1 d . . .
C33 C -0.2128(2) -0.6049(2) -0.0665(2) 0.0282(8) Uani 1 1 d . . .
H33A H -0.1597 -0.6113 -0.0620 0.034 Uiso 1 1 calc R . .
C34 C -0.2598(2) -0.5512(2) -0.1178(2) 0.0329(9) Uani 1 1 d . . .
H34A H -0.2388 -0.5211 -0.1482 0.039 Uiso 1 1 calc R . .
C35 C -0.3368(2) -0.5417(2) -0.1245(2) 0.0334(9) Uani 1 1 d . . .
H35A H -0.3685 -0.5044 -0.1591 0.040 Uiso 1 1 calc R . .
C36 C -0.3673(2) -0.5848(2) -0.0823(2) 0.0335(9) Uani 1 1 d . . .
H36A H -0.4206 -0.5781 -0.0876 0.040 Uiso 1 1 calc R . .
C37 C -0.3216(2) -0.6392(2) -0.0308(2) 0.0298(8) Uani 1 1 d . . .
H37A H -0.3437 -0.6697 -0.0016 0.036 Uiso 1 1 calc R . .
C41 C -0.09903(19) -0.9820(2) 0.22599(18) 0.0217(7) Uani 1 1 d . . .
C42 C -0.0659(2) -1.0273(2) 0.29621(19) 0.0286(8) Uani 1 1 d . . .
C43 C -0.0840(2) -1.0028(3) 0.3570(2) 0.0411(10) Uani 1 1 d . . .
H43A H -0.1156 -0.9565 0.3544 0.049 Uiso 1 1 calc R . .
C44 C -0.0556(3) -1.0464(3) 0.4210(2) 0.0591(14) Uani 1 1 d . . .
H44A H -0.0696 -1.0316 0.4620 0.071 Uiso 1 1 calc R . .
C45 C -0.0084(4) -1.1098(3) 0.4256(3) 0.0672(17) Uani 1 1 d . . .
H45A H 0.0114 -1.1384 0.4706 0.081 Uiso 1 1 calc R . .
C46 C 0.0122(4) -1.1346(3) 0.3676(3) 0.0739(19) Uani 1 1 d . . .
H46A H 0.0461 -1.1793 0.3724 0.089 Uiso 1 1 calc R . .
C47 C -0.0179(3) -1.0926(2) 0.3005(2) 0.0448(11) Uani 1 1 d . . .
H47A H -0.0051 -1.1091 0.2593 0.054 Uiso 1 1 calc R . .
C51 C 0.05705(19) -0.6267(2) 0.08982(19) 0.0236(7) Uani 1 1 d . . .
H51A H 0.0627 -0.6201 0.1398 0.028 Uiso 1 1 calc R . .
C52 C 0.0784(2) -0.5629(2) 0.0530(2) 0.0304(8) Uani 1 1 d . . .
H52A H 0.0986 -0.5143 0.0783 0.036 Uiso 1 1 calc R . .
C53 C 0.0701(2) -0.5708(2) -0.0190(2) 0.0317(9) Uani 1 1 d . . .
H53A H 0.0845 -0.5276 -0.0439 0.038 Uiso 1 1 calc R . .
C54 C 0.0400(2) -0.6433(2) -0.0567(2) 0.0260(8) Uani 1 1 d . . .
C55 C -0.0295(2) -1.3411(2) 0.1306(2) 0.0330(9) Uani 1 1 d . . .
H55A H -0.0414 -1.3816 0.1597 0.040 Uiso 1 1 calc R . .
C56 C -0.0021(2) -1.2672(2) 0.1603(2) 0.0319(9) Uani 1 1 d . . .
H56A H 0.0054 -1.2579 0.2104 0.038 Uiso 1 1 calc R . .
C57 C 0.01526(19) -1.2048(2) 0.11934(18) 0.0260(8) Uani 1 1 d . . .
H57A H 0.0322 -1.1536 0.1410 0.031 Uiso 1 1 calc R . .
C58 C 0.00742(18) -1.2188(2) 0.04744(17) 0.0187(7) Uani 1 1 d . . .
C59 C 0.02079(18) -0.7050(2) -0.01545(17) 0.0197(7) Uani 1 1 d . . .
C61 C -0.2977(2) -0.7885(2) 0.21753(19) 0.0289(8) Uani 1 1 d . . .
H61A H -0.2640 -0.7452 0.2404 0.035 Uiso 1 1 calc R . .
C62 C -0.3663(2) -0.7988(3) 0.2327(2) 0.0360(9) Uani 1 1 d . . .
H62A H -0.3792 -0.7632 0.2651 0.043 Uiso 1 1 calc R . .
C63 C -0.4147(2) -0.8612(2) 0.2002(2) 0.0334(9) Uani 1 1 d . . .
H63A H -0.4614 -0.8691 0.2104 0.040 Uiso 1 1 calc R . .
C64 C -0.39676(19) -0.9133(2) 0.15222(18) 0.0253(8) Uani 1 1 d . . .
C65 C -0.4424(2) -0.9792(2) 0.1154(2) 0.0334(9) Uani 1 1 d . . .
H65A H -0.4900 -0.9914 0.1227 0.040 Uiso 1 1 calc R . .
C66 C -0.4183(2) -1.0254(2) 0.0694(2) 0.0329(9) Uani 1 1 d . . .
H66A H -0.4503 -1.0690 0.0447 0.039 Uiso 1 1 calc R . .
C67 C -0.3475(2) -1.0113(2) 0.05688(19) 0.0268(8) Uani 1 1 d . . .
H67A H -0.3324 -1.0451 0.0246 0.032 Uiso 1 1 calc R . .
C68 C -0.30075(18) -0.9478(2) 0.09203(17) 0.0196(7) Uani 1 1 d . . .
C69 C -0.32540(19) -0.8989(2) 0.14017(17) 0.0210(7) Uani 1 1 d . . .
C71 C -0.0771(2) -1.0992(2) -0.20160(17) 0.0240(7) Uani 1 1 d . . .
H71A H -0.0625 -1.1364 -0.2339 0.036 Uiso 1 1 calc R . .
H71B H -0.0492 -1.0480 -0.1985 0.036 Uiso 1 1 calc R . .
H71C H -0.1334 -1.0893 -0.2213 0.036 Uiso 1 1 calc R . .
C72 C 0.3254(4) 0.0997(4) 0.2071(4) 0.060(2) Uani 0.70 1 d PD A 1
H72A H 0.2706 0.0830 0.1825 0.072 Uiso 0.70 1 calc PR A 1
H72B H 0.3259 0.1409 0.2442 0.072 Uiso 0.70 1 calc PR A 1
Cl1 Cl 0.3778(3) 0.0171(3) 0.2514(2) 0.0691(9) Uani 0.70 1 d PD A 1
Cl2 Cl 0.3585(3) 0.1439(2) 0.1433(2) 0.0636(10) Uani 0.70 1 d PD A 1
C72' C 0.3183(12) 0.0609(12) 0.1578(8) 0.095(8) Uani 0.30 1 d PD B 2
H72C H 0.3085 0.0116 0.1271 0.114 Uiso 0.30 1 calc PR B 2
H72D H 0.2674 0.0841 0.1547 0.114 Uiso 0.30 1 calc PR B 2
Cl1' Cl 0.3706(12) 0.0366(9) 0.2467(8) 0.175(8) Uani 0.30 1 d PD B 2
Cl2' Cl 0.3695(8) 0.1295(8) 0.1264(6) 0.088(4) Uani 0.30 1 d PD B 2
Cl3 Cl -0.22476(7) -0.57689(7) 0.25969(7) 0.0548(3) Uani 1 1 d D . .
C73 C -0.2183(3) -0.5799(4) 0.1713(2) 0.0347(14) Uani 0.70 1 d PD C 1
H73A H -0.2608 -0.5470 0.1377 0.042 Uiso 0.70 1 calc PR C 1
H73B H -0.2254 -0.6363 0.1533 0.042 Uiso 0.70 1 calc PR C 1
Cl4 Cl -0.12731(15) -0.54307(13) 0.17025(12) 0.0615(6) Uani 0.70 1 d PD C 1
C73' C -0.2636(15) -0.504(2) 0.1902(16) 0.089(11) Uiso 0.15 1 d PD C 2
H73C H -0.3154 -0.5206 0.1561 0.107 Uiso 0.15 1 calc PR C 2
H73D H -0.2677 -0.4504 0.2109 0.107 Uiso 0.15 1 calc PR C 2
Cl4' Cl -0.1928(7) -0.5047(7) 0.1471(6) 0.081(3) Uiso 0.15 1 d PD C 2
Cl4" Cl -0.0958(8) -0.5362(10) 0.1906(8) 0.081(3) Uiso 0.15 1 d PD C 3
C73" C -0.1925(13) -0.558(3) 0.1852(8) 0.089(11) Uiso 0.15 1 d PD C 3
H73E H -0.2247 -0.5127 0.1578 0.107 Uiso 0.15 1 calc PR C 3
H73F H -0.2083 -0.6061 0.1531 0.107 Uiso 0.15 1 calc PR C 3

loop_
_atom_site_aniso_label
_atom_site_aniso_U_11
_atom_site_aniso_U_22
_atom_site_aniso_U_33
_atom_site_aniso_U_23
_atom_site_aniso_U_13
_atom_site_aniso_U_12
Fe1 0.0141(2) 0.0155(2) 0.0150(2) -0.00223(17) 0.00840(17) -0.00013(17)
Fe2 0.0164(2) 0.0161(2) 0.0166(2) -0.00113(18) 0.00964(18) -0.00084(18)
Fe3 0.0173(2) 0.0166(2) 0.0167(2) -0.00183(18) 0.01039(18) -0.00179(18)
Fe4 0.0188(2) 0.0203(3) 0.0202(2) -0.00372(19) 0.01296(19) -0.00215(19)
O1 0.0154(11) 0.0173(11) 0.0192(11) -0.0019(9) 0.0125(9) -0.0008(9)
O2 0.0159(11) 0.0171(11) 0.0169(11) -0.0041(9) 0.0103(9) -0.0019(8)
O3 0.0159(11) 0.0178(11) 0.0138(10) -0.0013(9) 0.0067(9) 0.0003(9)
O4 0.0215(12) 0.0205(12) 0.0194(11) 0.0001(9) 0.0100(9) 0.0080(9)
O5 0.0172(11) 0.0256(13) 0.0178(11) -0.0025(9) 0.0093(9) -0.0001(9)
O6 0.0190(12) 0.0192(12) 0.0236(12) -0.0064(9) 0.0125(10) -0.0050(9)
O7 0.0277(13) 0.0188(12) 0.0326(13) -0.0082(10) 0.0209(11) -0.0062(10)
O8 0.0218(12) 0.0205(12) 0.0208(12) -0.0050(9) 0.0112(10) -0.0018(9)
O9 0.0224(13) 0.0272(13) 0.0271(13) -0.0115(10) 0.0119(10) -0.0061(10)
O10 0.0175(12) 0.0216(12) 0.0262(12) 0.0032(10) 0.0106(10) 0.0016(9)
O11 0.0206(12) 0.0247(13) 0.0274(13) 0.0015(10) 0.0139(10) 0.0019(10)
O12 0.0255(12) 0.0186(12) 0.0214(12) 0.0029(9) 0.0099(10) 0.0013(9)
O13 0.0266(13) 0.0293(14) 0.0206(12) -0.0017(10) 0.0132(10) 0.0004(10)
O14 0.0185(11) 0.0195(12) 0.0165(11) 0.0007(9) 0.0110(9) 0.0001(9)
O15 0.0201(12) 0.0223(12) 0.0215(12) -0.0039(9) 0.0122(9) -0.0039(9)
N1 0.0166(14) 0.0207(15) 0.0231(14) 0.0005(11) 0.0110(11) 0.0008(11)
N2 0.0229(15) 0.0239(15) 0.0206(14) -0.0012(12) 0.0107(12) 0.0006(12)
C1 0.0139(15) 0.0212(17) 0.0173(16) -0.0017(13) 0.0057(12) -0.0032(13)
C2 0.0174(16) 0.0189(17) 0.0218(17) 0.0001(13) 0.0063(13) -0.0010(13)
C3 0.039(2) 0.030(2) 0.0231(18) 0.0006(15) 0.0106(16) 0.0133(17)
C4 0.060(3) 0.036(2) 0.0206(19) 0.0053(17) 0.0090(18) 0.016(2)
C5 0.040(2) 0.028(2) 0.031(2) 0.0096(17) 0.0028(17) 0.0048(17)
C6 0.044(2) 0.025(2) 0.037(2) 0.0010(17) 0.0029(18) 0.0150(17)
C7 0.036(2) 0.0249(19) 0.0257(19) -0.0006(15) 0.0109(16) 0.0079(16)
C11 0.0151(16) 0.0235(18) 0.0203(17) -0.0021(13) 0.0069(13) -0.0003(13)
C12 0.0149(16) 0.0191(17) 0.0252(17) -0.0006(13) 0.0097(13) -0.0021(13)
C13 0.0259(19) 0.028(2) 0.0312(19) -0.0074(16) 0.0161(16) -0.0052(15)
C14 0.037(2) 0.025(2) 0.046(2) -0.0142(17) 0.0207(19) -0.0101(16)
C15 0.039(2) 0.025(2) 0.051(3) -0.0024(18) 0.024(2) -0.0132(17)
C16 0.045(2) 0.040(2) 0.046(2) -0.0012(19) 0.034(2) -0.0105(19)
C17 0.036(2) 0.031(2) 0.037(2) -0.0070(17) 0.0234(18) -0.0064(16)
C21 0.0262(18) 0.0159(17) 0.0232(17) -0.0011(13) 0.0117(15) 0.0009(13)
C22 0.0310(19) 0.0219(18) 0.0234(17) -0.0031(14) 0.0141(15) 0.0042(15)
C23 0.047(2) 0.038(2) 0.027(2) -0.0019(17) 0.0170(18) -0.0062(18)
C24 0.075(3) 0.046(3) 0.027(2) 0.0007(19) 0.026(2) 0.000(2)
C25 0.045(3) 0.055(3) 0.021(2) -0.0080(19) 0.0019(18) 0.011(2)
C26 0.033(2) 0.059(3) 0.040(2) -0.023(2) 0.0060(19) -0.005(2)
C27 0.032(2) 0.040(2) 0.028(2) -0.0109(17) 0.0098(16) -0.0021(17)
C31 0.0216(17) 0.0175(17) 0.0193(16) -0.0048(13) 0.0096(13) -0.0013(13)
C32 0.0230(17) 0.0199(18) 0.0240(17) -0.0032(14) 0.0082(14) 0.0037(14)
C33 0.0244(19) 0.0213(19) 0.037(2) 0.0017(16) 0.0075(16) -0.0011(14)
C34 0.040(2) 0.026(2) 0.031(2) 0.0039(16) 0.0101(17) -0.0010(16)
C35 0.036(2) 0.026(2) 0.030(2) -0.0033(16) 0.0008(17) 0.0098(16)
C36 0.026(2) 0.047(2) 0.0265(19) -0.0067(17) 0.0068(16) 0.0106(17)
C37 0.0239(19) 0.035(2) 0.032(2) -0.0007(16) 0.0117(16) 0.0051(16)
C41 0.0191(17) 0.029(2) 0.0204(17) 0.0025(14) 0.0109(14) -0.0057(14)
C42 0.032(2) 0.032(2) 0.0221(18) 0.0058(15) 0.0095(15) -0.0094(16)
C43 0.042(2) 0.058(3) 0.025(2) 0.0049(19) 0.0132(18) -0.014(2)
C44 0.075(4) 0.074(4) 0.026(2) 0.011(2) 0.015(2) -0.020(3)
C45 0.104(5) 0.057(3) 0.027(2) 0.018(2) 0.005(3) -0.012(3)
C46 0.101(5) 0.031(3) 0.061(4) 0.012(2) -0.009(3) 0.001(3)
C47 0.062(3) 0.028(2) 0.031(2) 0.0050(17) -0.001(2) -0.003(2)
C51 0.0218(18) 0.0224(18) 0.0300(19) -0.0021(15) 0.0132(15) -0.0010(14)
C52 0.030(2) 0.0208(19) 0.045(2) -0.0033(16) 0.0196(17) -0.0051(15)
C53 0.036(2) 0.025(2) 0.042(2) 0.0106(17) 0.0233(18) 0.0001(16)
C54 0.0269(19) 0.0233(19) 0.034(2) 0.0063(15) 0.0189(16) -0.0002(14)
C55 0.038(2) 0.035(2) 0.032(2) 0.0118(17) 0.0213(17) -0.0015(17)
C56 0.032(2) 0.043(2) 0.0266(19) 0.0058(17) 0.0180(16) -0.0030(17)
C57 0.0247(18) 0.036(2) 0.0200(17) -0.0027(15) 0.0115(14) -0.0031(15)
C58 0.0146(15) 0.0238(18) 0.0202(16) 0.0019(13) 0.0092(13) 0.0015(13)
C59 0.0170(16) 0.0222(18) 0.0228(17) 0.0038(14) 0.0105(13) 0.0037(13)
C61 0.030(2) 0.032(2) 0.031(2) -0.0071(16) 0.0193(16) -0.0020(16)
C62 0.036(2) 0.047(3) 0.034(2) -0.0078(18) 0.0232(18) 0.0050(19)
C63 0.0214(19) 0.052(3) 0.035(2) -0.0001(18) 0.0206(16) -0.0015(17)
C64 0.0189(17) 0.035(2) 0.0266(18) 0.0043(15) 0.0137(14) 0.0013(15)
C65 0.0230(19) 0.043(2) 0.039(2) -0.0003(18) 0.0166(17) -0.0052(17)
C66 0.0224(19) 0.033(2) 0.043(2) -0.0030(18) 0.0108(17) -0.0085(16)
C67 0.0241(18) 0.028(2) 0.0305(19) -0.0048(15) 0.0121(15) -0.0016(15)
C68 0.0168(16) 0.0233(18) 0.0211(16) 0.0026(13) 0.0098(13) 0.0006(13)
C69 0.0216(17) 0.0237(18) 0.0189(16) 0.0025(14) 0.0085(13) 0.0007(14)
C71 0.0250(18) 0.0275(19) 0.0207(17) -0.0018(14) 0.0092(14) 0.0020(15)
C72 0.050(4) 0.040(4) 0.100(6) -0.001(4) 0.039(4) 0.002(3)
Cl1 0.094(2) 0.0345(13) 0.0741(18) 0.0046(11) 0.0221(15) -0.0035(12)
Cl2 0.0496(16) 0.077(2) 0.054(2) 0.0189(17) 0.0045(13) 0.0032(15)
C72' 0.100(17) 0.059(13) 0.083(15) -0.020(12) -0.024(13) -0.027(12)
Cl1' 0.232(16) 0.110(12) 0.156(11) 0.035(8) 0.033(10) -0.078(10)
Cl2' 0.059(5) 0.136(7) 0.057(5) -0.028(4) 0.003(3) 0.033(4)
Cl3 0.0567(7) 0.0519(7) 0.0564(7) -0.0173(6) 0.0202(6) -0.0040(6)
C73 0.038(3) 0.040(4) 0.021(3) -0.010(2) 0.003(2) 0.006(3)
Cl4 0.098(2) 0.0415(10) 0.0624(14) -0.0069(10) 0.0502(14) -0.0198(12)

loop_
_atom_type_symbol
_atom_type_description
_atom_type_scat_dispersion_real
_atom_type_scat_dispersion_imag
_atom_type_scat_source
C C 0.0033 0.0016 'International Tables Vol C Tables 4.2.6.8 and 6.1.1.4'
H H 0.0000 0.0000 'International Tables Vol C Tables 4.2.6.8 and 6.1.1.4'
N N 0.0061 0.0033 'International Tables Vol C Tables 4.2.6.8 and 6.1.1.4'
O O 0.0106 0.0060 'International Tables Vol C Tables 4.2.6.8 and 6.1.1.4'
Cl Cl 0.1484 0.1585 'International Tables Vol C Tables 4.2.6.8 and 6.1.1.4'
Fe Fe 0.3463 0.8444 'International Tables Vol C Tables 4.2.6.8 and 6.1.1.4'

loop_
_geom_angle_atom_site_label_1
_geom_angle_atom_site_label_2
_geom_angle_atom_site_label_3
_geom_angle
_geom_angle_site_symmetry_1
_geom_angle_site_symmetry_3
O2 Fe1 O2 83.26(9) . 3_535
O2 Fe1 O4 93.10(9) . .
O2 Fe1 O4 94.45(9) 3_535 .
O2 Fe1 O3 179.23(9) . .
O2 Fe1 O3 96.84(8) 3_535 .
O4 Fe1 O3 87.66(8) . .
O2 Fe1 O6 94.87(9) . .
O2 Fe1 O6 173.90(9) 3_535 .
O4 Fe1 O6 91.45(9) . .
O3 Fe1 O6 84.96(8) . .
O2 Fe1 O14 101.85(8) . .
O2 Fe1 O14 90.98(8) 3_535 .
O4 Fe1 O14 164.61(9) . .
O3 Fe1 O14 77.39(8) . .
O6 Fe1 O14 83.71(8) . .
O2 Fe1 Fe1 42.07(6) . 3_535
O2 Fe1 Fe1 41.19(6) 3_535 3_535
O4 Fe1 Fe1 95.05(7) . 3_535
O3 Fe1 Fe1 138.02(6) . 3_535
O6 Fe1 Fe1 136.65(6) . 3_535
O14 Fe1 Fe1 98.50(6) . 3_535
O1 Fe2 O3 92.56(9) . 3_535
O1 Fe2 O8 98.68(9) . .
O3 Fe2 O8 93.48(8) 3_535 .
O1 Fe2 O14 95.96(9) . 3_535
O3 Fe2 O14 79.35(8) 3_535 3_535
O8 Fe2 O14 163.99(9) . 3_535
O1 Fe2 O10 89.57(9) . .
O3 Fe2 O10 172.80(9) 3_535 .
O8 Fe2 O10 93.00(9) . .
O14 Fe2 O10 93.59(9) 3_535 .
O1 Fe2 N1 166.21(10) . .
O3 Fe2 N1 98.41(9) 3_535 .
O8 Fe2 N1 89.01(10) . .
O14 Fe2 N1 78.03(9) 3_535 .
O10 Fe2 N1 78.55(9) . .
O2 Fe3 O1 99.14(9) . .
O2 Fe3 O7 100.50(9) . .
O1 Fe3 O7 159.10(9) . .
O2 Fe3 O5 93.87(9) . .
O1 Fe3 O5 92.02(9) . .
O7 Fe3 O5 93.72(9) . .
O2 Fe3 O12 96.23(9) . .
O1 Fe3 O12 87.86(9) . .
O7 Fe3 O12 82.99(9) . .
O5 Fe3 O12 169.80(9) . .
O2 Fe3 O15 173.81(9) . .
O1 Fe3 O15 75.73(8) . .
O7 Fe3 O15 85.05(9) . .
O5 Fe3 O15 82.98(8) . .
O12 Fe3 O15 87.11(9) . .
O1 Fe4 O15 82.39(9) . .
O1 Fe4 O9 100.43(9) . .
O15 Fe4 O9 174.11(10) . .
O1 Fe4 O11 95.30(9) . .
O15 Fe4 O11 96.36(9) . .
O9 Fe4 O11 88.55(10) . .
O1 Fe4 O13 92.28(9) . .
O15 Fe4 O13 89.60(9) . .
O9 Fe4 O13 85.14(9) . .
O11 Fe4 O13 170.91(9) . .
O1 Fe4 N2 161.79(10) . .
O15 Fe4 N2 79.48(10) . .
O9 Fe4 N2 97.47(10) . .
O11 Fe4 N2 88.48(10) . .
O13 Fe4 N2 85.86(10) . .
Fe2 O1 Fe4 120.97(11) . .
Fe2 O1 Fe3 133.24(11) . .
Fe4 O1 Fe3 105.07(10) . .
Fe3 O2 Fe1 119.56(10) . .
Fe3 O2 Fe1 131.50(11) . 3_535
Fe1 O2 Fe1 96.74(9) . 3_535
C71 O3 Fe2 122.06(19) . 3_535
C71 O3 Fe1 121.09(19) . .
Fe2 O3 Fe1 102.88(9) 3_535 .
C1 O4 Fe1 131.4(2) . .
C1 O5 Fe3 130.4(2) . .
C11 O6 Fe1 133.2(2) . .
C11 O7 Fe3 129.3(2) . .
C21 O8 Fe2 128.9(2) . .
C21 O9 Fe4 128.5(2) . .
C31 O10 Fe2 134.8(2) . .
C31 O11 Fe4 126.6(2) . .
C41 O12 Fe3 130.0(2) . .
C41 O13 Fe4 125.5(2) . .
C58 O14 Fe2 113.73(19) . 3_535
C58 O14 Fe1 123.27(19) . .
Fe2 O14 Fe1 97.07(9) 3_535 .
C68 O15 Fe4 116.19(19) . .
C68 O15 Fe3 144.9(2) . .
Fe4 O15 Fe3 92.74(9) . .
C51 N1 C59 118.9(3) . .
C51 N1 Fe2 128.9(2) . .
C59 N1 Fe2 110.6(2) . .
C61 N2 C69 119.0(3) . .
C61 N2 Fe4 130.1(2) . .
C69 N2 Fe4 110.8(2) . .
O5 C1 O4 125.7(3) . .
O5 C1 C2 118.0(3) . .
O4 C1 C2 116.3(3) . .
C3 C2 C7 119.3(3) . .
C3 C2 C1 120.7(3) . .
C7 C2 C1 120.0(3) . .
C2 C3 C4 120.3(3) . .
C2 C3 H3A 119.9 . .
C4 C3 H3A 119.9 . .
C5 C4 C3 120.4(4) . .
C5 C4 H4A 119.8 . .
C3 C4 H4A 119.8 . .
C6 C5 C4 119.5(3) . .
C6 C5 H5A 120.3 . .
C4 C5 H5A 120.3 . .
C5 C6 C7 121.0(4) . .
C5 C6 H6A 119.5 . .
C7 C6 H6A 119.5 . .
C6 C7 C2 119.5(3) . .
C6 C7 H7A 120.2 . .
C2 C7 H7A 120.2 . .
O6 C11 O7 125.6(3) . .
O6 C11 C12 118.5(3) . .
O7 C11 C12 115.9(3) . .
C13 C12 C17 118.5(3) . .
C13 C12 C11 120.9(3) . .
C17 C12 C11 120.5(3) . .
C14 C13 C12 120.9(3) . .
C14 C13 H13A 119.5 . .
C12 C13 H13A 119.5 . .
C15 C14 C13 120.3(3) . .
C15 C14 H14A 119.8 . .
C13 C14 H14A 119.8 . .
C16 C15 C14 119.5(4) . .
C16 C15 H15A 120.2 . .
C14 C15 H15A 120.2 . .
C15 C16 C17 120.8(4) . .
C15 C16 H16A 119.6 . .
C17 C16 H16A 119.6 . .
C12 C17 C16 119.9(3) . .
C12 C17 H17A 120.1 . .
C16 C17 H17A 120.1 . .
O8 C21 O9 124.9(3) . .
O8 C21 C22 118.6(3) . .
O9 C21 C22 116.5(3) . .
C27 C22 C23 119.4(3) . .
C27 C22 C21 122.3(3) . .
C23 C22 C21 118.3(3) . .
C22 C23 C24 119.4(4) . .
C22 C23 H23A 120.3 . .
C24 C23 H23A 120.3 . .
C25 C24 C23 120.4(4) . .
C25 C24 H24A 119.8 . .
C23 C24 H24A 119.8 . .
C24 C25 C26 120.6(4) . .
C24 C25 H25A 119.7 . .
C26 C25 H25A 119.7 . .
C25 C26 C27 119.6(4) . .
C25 C26 H26A 120.2 . .
C27 C26 H26A 120.2 . .
C22 C27 C26 120.5(4) . .
C22 C27 H27A 119.7 . .
C26 C27 H27A 119.7 . .
O10 C31 O11 125.6(3) . .
O10 C31 C32 117.6(3) . .
O11 C31 C32 116.8(3) . .
C33 C32 C37 118.8(3) . .
C33 C32 C31 120.4(3) . .
C37 C32 C31 120.8(3) . .
C32 C33 C34 120.3(3) . .
C32 C33 H33A 119.9 . .
C34 C33 H33A 119.9 . .
C35 C34 C33 120.0(4) . .
C35 C34 H34A 120.0 . .
C33 C34 H34A 120.0 . .
C36 C35 C34 120.4(3) . .
C36 C35 H35A 119.8 . .
C34 C35 H35A 119.8 . .
C35 C36 C37 120.7(4) . .
C35 C36 H36A 119.7 . .
C37 C36 H36A 119.7 . .
C36 C37 C32 119.9(4) . .
C36 C37 H37A 120.1 . .
C32 C37 H37A 120.1 . .
O12 C41 O13 125.8(3) . .
O12 C41 C42 117.7(3) . .
O13 C41 C42 116.4(3) . .
C47 C42 C43 120.5(4) . .
C47 C42 C41 120.0(3) . .
C43 C42 C41 119.5(4) . .
C44 C43 C42 119.3(5) . .
C44 C43 H43A 120.4 . .
C42 C43 H43A 120.4 . .
C45 C44 C43 120.3(5) . .
C45 C44 H44A 119.8 . .
C43 C44 H44A 119.8 . .
C44 C45 C46 122.0(4) . .
C44 C45 H45A 119.0 . .
C46 C45 H45A 119.0 . .
C45 C46 C47 119.0(5) . .
C45 C46 H46A 120.5 . .
C47 C46 H46A 120.5 . .
C42 C47 C46 118.7(5) . .
C42 C47 H47A 120.7 . .
C46 C47 H47A 120.7 . .
N1 C51 C52 122.0(3) . .
N1 C51 H51A 119.0 . .
C52 C51 H51A 119.0 . .
C53 C52 C51 120.0(3) . .
C53 C52 H52A 120.0 . .
C51 C52 H52A 120.0 . .
C52 C53 C54 120.0(3) . .
C52 C53 H53A 120.0 . .
C54 C53 H53A 120.0 . .
C55 C54 C53 125.3(3) 3_535 .
C55 C54 C59 118.2(3) 3_535 .
C53 C54 C59 116.5(3) . .
C56 C55 C54 119.8(3) . 3_535
C56 C55 H55A 120.1 . .
C54 C55 H55A 120.1 3_535 .
C55 C56 C57 122.4(3) . .
C55 C56 H56A 118.8 . .
C57 C56 H56A 118.8 . .
C58 C57 C56 119.2(3) . .
C58 C57 H57A 120.4 . .
C56 C57 H57A 120.4 . .
O14 C58 C57 123.3(3) . .
O14 C58 C59 117.3(3) . 3_535
C57 C58 C59 119.3(3) . 3_535
N1 C59 C54 122.6(3) . .
N1 C59 C58 116.5(3) . 3_535
C54 C59 C58 121.0(3) . 3_535
N2 C61 C62 122.8(3) . .
N2 C61 H61A 118.6 . .
C62 C61 H61A 118.6 . .
C63 C62 C61 118.8(4) . .
C63 C62 H62A 120.6 . .
C61 C62 H62A 120.6 . .
C62 C63 C64 121.0(3) . .
C62 C63 H63A 119.5 . .
C64 C63 H63A 119.5 . .
C63 C64 C65 125.9(3) . .
C63 C64 C69 116.6(3) . .
C65 C64 C69 117.5(3) . .
C66 C65 C64 120.1(3) . .
C66 C65 H65A 120.0 . .
C64 C65 H65A 120.0 . .
C65 C66 C67 122.8(3) . .
C65 C66 H66A 118.6 . .
C67 C66 H66A 118.6 . .
C68 C67 C66 119.2(3) . .
C68 C67 H67A 120.4 . .
C66 C67 H67A 120.4 . .
O15 C68 C67 124.5(3) . .
O15 C68 C69 117.0(3) . .
C67 C68 C69 118.5(3) . .
N2 C69 C64 121.8(3) . .
N2 C69 C68 116.3(3) . .
C64 C69 C68 121.9(3) . .
O3 C71 H71A 109.5 . .
O3 C71 H71B 109.5 . .
H71A C71 H71B 109.5 . .
O3 C71 H71C 109.5 . .
H71A C71 H71C 109.5 . .
H71B C71 H71C 109.5 . .
Cl2 C72 Cl1 115.3(4) . .
Cl2 C72 H72A 108.5 . .
Cl1 C72 H72A 108.5 . .
Cl2 C72 H72B 108.5 . .
Cl1 C72 H72B 108.5 . .
H72A C72 H72B 107.5 . .
Cl2' C72' Cl1' 109.4(12) . .
Cl2' C72' H72C 109.8 . .
Cl1' C72' H72C 109.8 . .
Cl2' C72' H72D 109.8 . .
Cl1' C72' H72D 109.8 . .
H72C C72' H72D 108.2 . .
C73 Cl3 C73' 54.4(9) . .
C73 Cl3 C73" 18.9(11) . .
C73' Cl3 C73" 54.1(17) . .
Cl3 C73 Cl4 112.1(3) . .
Cl3 C73 H73A 109.2 . .
Cl4 C73 H73A 109.2 . .
Cl3 C73 H73B 109.2 . .
Cl4 C73 H73B 109.2 . .
H73A C73 H73B 107.9 . .
Cl4' C73' Cl3 101.1(7) . .
Cl4' C73' H73C 111.6 . .
Cl3 C73' H73C 111.6 . .
Cl4' C73' H73D 111.6 . .
Cl3 C73' H73D 111.6 . .
H73C C73' H73D 109.4 . .
Cl3 C73" Cl4" 126.3(13) . .
Cl3 C73" H73E 105.7 . .
Cl4" C73" H73E 105.7 . .
Cl3 C73" H73F 105.7 . .
Cl4" C73" H73F 105.7 . .
H73E C73" H73F 106.2 . .

loop_
_geom_bond_atom_site_label_1
_geom_bond_atom_site_label_2
_geom_bond_distance
_geom_bond_site_symmetry_2
Fe1 O2 1.940(2) .
Fe1 O2 1.974(2) 3_535
Fe1 O4 2.012(2) .
Fe1 O3 2.022(2) .
Fe1 O6 2.082(2) .
Fe1 O14 2.102(2) .
Fe1 Fe1 2.9261(9) 3_535
Fe2 O1 1.844(2) .
Fe2 O3 1.972(2) 3_535
Fe2 O8 2.035(2) .
Fe2 O14 2.066(2) 3_535
Fe2 O10 2.095(2) .
Fe2 N1 2.147(3) .
Fe3 O2 1.869(2) .
Fe3 O1 1.945(2) .
Fe3 O7 1.997(2) .
Fe3 O5 2.044(2) .
Fe3 O12 2.059(2) .
Fe3 O15 2.187(2) .
Fe4 O1 1.868(2) .
Fe4 O15 1.990(2) .
Fe4 O9 1.995(2) .
Fe4 O11 2.030(2) .
Fe4 O13 2.055(2) .
Fe4 N2 2.128(3) .
O2 Fe1 1.974(2) 3_535
O3 C71 1.430(4) .
O3 Fe2 1.972(2) 3_535
O4 C1 1.262(4) .
O5 C1 1.260(4) .
O6 C11 1.255(4) .
O7 C11 1.258(4) .
O8 C21 1.258(4) .
O9 C21 1.270(4) .
O10 C31 1.253(4) .
O11 C31 1.276(4) .
O12 C41 1.266(4) .
O13 C41 1.275(4) .
O14 C58 1.348(4) .
O14 Fe2 2.066(2) 3_535
O15 C68 1.335(4) .
N1 C51 1.323(4) .
N1 C59 1.372(4) .
N2 C61 1.315(4) .
N2 C69 1.366(4) .
C1 C2 1.497(4) .
C2 C3 1.374(5) .
C2 C7 1.392(5) .
C3 C4 1.382(5) .
C3 H3A 0.9500 .
C4 C5 1.373(5) .
C4 H4A 0.9500 .
C5 C6 1.364(6) .
C5 H5A 0.9500 .
C6 C7 1.382(5) .
C6 H6A 0.9500 .
C7 H7A 0.9500 .
C11 C12 1.497(4) .
C12 C13 1.385(5) .
C12 C17 1.385(5) .
C13 C14 1.379(5) .
C13 H13A 0.9500 .
C14 C15 1.378(5) .
C14 H14A 0.9500 .
C15 C16 1.358(5) .
C15 H15A 0.9500 .
C16 C17 1.400(5) .
C16 H16A 0.9500 .
C17 H17A 0.9500 .
C21 C22 1.501(5) .
C22 C27 1.371(5) .
C22 C23 1.384(5) .
C23 C24 1.384(5) .
C23 H23A 0.9500 .
C24 C25 1.356(6) .
C24 H24A 0.9500 .
C25 C26 1.364(6) .
C25 H25A 0.9500 .
C26 C27 1.380(5) .
C26 H26A 0.9500 .
C27 H27A 0.9500 .
C31 C32 1.494(4) .
C32 C33 1.377(5) .
C32 C37 1.397(5) .
C33 C34 1.392(5) .
C33 H33A 0.9500 .
C34 C35 1.376(5) .
C34 H34A 0.9500 .
C35 C36 1.346(6) .
C35 H35A 0.9500 .
C36 C37 1.392(5) .
C36 H36A 0.9500 .
C37 H37A 0.9500 .
C41 C42 1.493(5) .
C42 C47 1.377(6) .
C42 C43 1.395(5) .
C43 C44 1.378(6) .
C43 H43A 0.9500 .
C44 C45 1.342(8) .
C44 H44A 0.9500 .
C45 C46 1.369(8) .
C45 H45A 0.9500 .
C46 C47 1.414(6) .
C46 H46A 0.9500 .
C47 H47A 0.9500 .
C51 C52 1.403(5) .
C51 H51A 0.9500 .
C52 C53 1.365(5) .
C52 H52A 0.9500 .
C53 C54 1.416(5) .
C53 H53A 0.9500 .
C54 C55 1.408(5) 3_535
C54 C59 1.416(5) .
C55 C56 1.372(5) .
C55 C54 1.408(5) 3_535
C55 H55A 0.9500 .
C56 C57 1.406(5) .
C56 H56A 0.9500 .
C57 C58 1.377(4) .
C57 H57A 0.9500 .
C58 C59 1.423(5) 3_535
C59 C58 1.423(5) 3_535
C61 C62 1.395(5) .
C61 H61A 0.9500 .
C62 C63 1.365(5) .
C62 H62A 0.9500 .
C63 C64 1.390(5) .
C63 H63A 0.9500 .
C64 C65 1.411(5) .
C64 C69 1.422(5) .
C65 C66 1.359(5) .
C65 H65A 0.9500 .
C66 C67 1.415(5) .
C66 H66A 0.9500 .
C67 C68 1.380(5) .
C67 H67A 0.9500 .
C68 C69 1.423(5) .
C71 H71A 0.9800 .
C71 H71B 0.9800 .
C71 H71C 0.9800 .
C72 Cl2 1.721(5) .
C72 Cl1 1.722(5) .
C72 H72A 0.9900 .
C72 H72B 0.9900 .
C72' Cl2' 1.712(6) .
C72' Cl1' 1.714(6) .
C72' H72C 0.9900 .
C72' H72D 0.9900 .
Cl3 C73 1.765(4) .
Cl3 C73' 1.768(5) .
Cl3 C73" 1.770(5) .
C73 Cl4 1.778(4) .
C73 H73A 0.9900 .
C73 H73B 0.9900 .
C73' Cl4' 1.768(5) .
C73' H73C 0.9900 .
C73' H73D 0.9900 .
Cl4" C73" 1.771(5) .
C73" H73E 0.9900 .
C73" H73F 0.9900 .
